data_2021330
loop_
_publ_author_name
'Mac\'ias, Mario A.'
'Sanabria, Elkin E.'
'Acosta-Quintero, Lina M.'
'Palma, Alirio'
'Suescun, Leopoldo'

_publ_section_title
;
 Observation of an infrequent enantiomer/conformer substitutional disorder
 in ethyl
 13-ethyl-4-oxo-8,13-dihydro-4H-benzo[5,6]azepino[3,2,1-ij]quinoline-5-carboxylate
 heptane hemisolvate
;
_journal_coeditor_code LG3226
_journal_issue 12
_journal_name_full 'Acta Crystallographica Section C Structural Chemistry'
_journal_paper_doi 10.1107/S2053229618015152
_journal_volume 74
_journal_year 2018
_chemical_formula_iupac 'C22 H21 N O3, 0.5C7 H16'
_chemical_formula_moiety 'C22 H21 N O3, 0.5(C7 H16)'
_chemical_formula_sum 'C25.5 H29 N O2'
_chemical_formula_weight 397.50
_chemical_name_systematic
'Ethyl 13-ethyl-4-oxo-8,13-dihydro-4<i>H</i>-benzo[5,6]azepino[3,2,1-<i>ij</i>]quinoline-5-carboxylate heptane hemisolvate'
_space_group_crystal_system triclinic
_space_group_IT_number 2
_space_group_name_Hall '-P 1'
_space_group_name_H-M_alt 'P -1'
_symmetry_space_group_name_Hall '-P 1'
_symmetry_space_group_name_H-M 'P -1'
_atom_sites_solution_hydrogens geom
_atom_sites_solution_primary direct
_atom_sites_solution_secondary difmap
_audit_creation_method SHELXL-2018/3
_cell_angle_alpha 89.4670(13)
_cell_angle_beta 74.3830(12)
_cell_angle_gamma 68.1250(12)
_cell_formula_units_Z 4
_cell_length_a 11.9894(3)
_cell_length_b 13.6171(4)
_cell_length_c 14.3939(4)
_cell_measurement_reflns_used 9513
_cell_measurement_temperature 100(2)
_cell_measurement_theta_max 74.586
_cell_measurement_theta_min 3.516
_cell_volume 2089.34(10)
_computing_cell_refinement
;
SAINT (Bruker, 2013)
;
_computing_data_collection
;
APEX2 (Bruker, 2013)
;
_computing_data_reduction
;
SAINT (Bruker, 2013)
;
_computing_molecular_graphics
;
Mercury (Macrae <i>et al.</i>, 2008)
;
_computing_publication_material
;
PLATON (Spek, 2009)
;
_computing_structure_refinement
;
SHELXL2018 (Sheldrick, 2015b)
;
_computing_structure_solution
;
SHELXT (Sheldrick, 2015a)
;
_diffrn_ambient_temperature 100(2)
_diffrn_detector_area_resol_mean 10.4167
_diffrn_measured_fraction_theta_full 0.998
_diffrn_measured_fraction_theta_max 0.994
_diffrn_measurement_device_type 'Bruker D8 Venture/Photon 100 CMOS'
_diffrn_measurement_method '\f and \w scans'
_diffrn_radiation_type CuK\a
_diffrn_radiation_wavelength 1.54178
_diffrn_reflns_av_R_equivalents 0.0521
_diffrn_reflns_av_unetI/netI 0.0313
_diffrn_reflns_limit_h_max 15
_diffrn_reflns_limit_h_min -14
_diffrn_reflns_limit_k_max 17
_diffrn_reflns_limit_k_min -17
_diffrn_reflns_limit_l_max 18
_diffrn_reflns_limit_l_min -17
_diffrn_reflns_number 58149
_diffrn_reflns_theta_full 67.679
_diffrn_reflns_theta_max 74.735
_diffrn_reflns_theta_min 3.205
_diffrn_source 'Cu Incoatec microsource'
_exptl_absorpt_coefficient_mu 0.650
_exptl_absorpt_correction_T_max 0.7538
_exptl_absorpt_correction_T_min 0.6210
_exptl_absorpt_correction_type multi-scan
_exptl_absorpt_process_details
;
(SADABS; Bruker, 2013)
;
_exptl_crystal_colour colourless
_exptl_crystal_density_diffrn 1.264
_exptl_crystal_description parallelepiped
_exptl_crystal_F_000 852
_exptl_crystal_size_max 0.410
_exptl_crystal_size_mid 0.200
_exptl_crystal_size_min 0.090
_refine_diff_density_max 0.691
_refine_diff_density_min -0.592
_refine_ls_extinction_method none
_refine_ls_goodness_of_fit_ref 1.048
_refine_ls_hydrogen_treatment constr
_refine_ls_matrix_type full
_refine_ls_number_parameters 930
_refine_ls_number_reflns 8506
_refine_ls_number_restraints 2653
_refine_ls_restrained_S_all 0.967
_refine_ls_R_factor_all 0.0661
_refine_ls_R_factor_gt 0.0576
_refine_ls_shift/su_max 0.000
_refine_ls_shift/su_mean 0.000
_refine_ls_structure_factor_coef Fsqd
_refine_ls_weighting_details 'w=1/[\s^2^(Fo^2^)+(0.0748P)^2^+1.6604P] where P=(Fo^2^+2Fc^2^)/3'
_refine_ls_weighting_scheme calc
_refine_ls_wR_factor_gt 0.1483
_refine_ls_wR_factor_ref 0.1554
_reflns_number_gt 7414
_reflns_number_total 8506
_reflns_threshold_expression 'I > 2\s(I)'
_cod_data_source_file lg3226sup1.cif
_cod_data_source_block I
_cod_original_formula_sum 'C25.5 H29 N1 O2'
_cod_database_code 2021330
_shelx_space_group_comment
;
The symmetry employed for this shelxl refinement is uniquely defined
by the following loop, which should always be used as a source of
symmetry information in preference to the above space-group names.
They are only intended as comments.
;
_shelx_estimated_absorpt_t_min 0.776
_shelx_estimated_absorpt_t_max 0.944

loop_
_space_group_symop_operation_xyz
'x, y, z'
'-x, -y, -z'

loop_
_atom_site_type_symbol
_atom_site_label
_atom_site_fract_x
_atom_site_fract_y
_atom_site_fract_z
_atom_site_U_iso_or_equiv
_atom_site_adp_type
_atom_site_calc_flag
_atom_site_occupancy
_atom_site_disorder_assembly
_atom_site_disorder_group
O O1A 0.886(3) 0.3171(16) -0.0475(9) 0.0292(7) Uani d 0.704(6) A 1
O O2A 0.8907(17) 0.4510(8) 0.2136(9) 0.0294(11) Uani d 0.704(6) A 1
O O3A 0.8491(17) 0.4925(8) 0.0723(9) 0.0237(7) Uani d 0.704(6) A 1
N N1A 0.8374(8) 0.1721(6) 0.2025(5) 0.0170(8) Uani d 0.704(6) A 1
C C4A 0.6697(4) 0.0519(4) 0.3007(4) 0.0213(8) Uani d 0.704(6) A 1
C C5A 0.5521(4) 0.0510(4) 0.3498(4) 0.0250(9) Uani d 0.704(6) A 1
H H5A 0.520340 0.006883 0.323436 0.030 Uiso calc 0.704(6) A 1
C C6A 0.4818(4) 0.1142(4) 0.4366(3) 0.0293(10) Uani d 0.704(6) A 1
H H6A 0.402320 0.112636 0.469287 0.035 Uiso calc 0.704(6) A 1
C C7A 0.5259(5) 0.1794(5) 0.4761(4) 0.0298(10) Uani d 0.704(6) A 1
H H7A 0.476327 0.223490 0.534899 0.036 Uiso calc 0.704(6) A 1
C C8A 0.6434(6) 0.1801(6) 0.4293(5) 0.0254(13) Uani d 0.704(6) A 1
H H8A 0.675017 0.223913 0.456300 0.031 Uiso calc 0.704(6) A 1
C C9A 0.7143(8) 0.1161(8) 0.3424(7) 0.0209(7) Uani d 0.704(6) A 1
C C10A 0.8404(7) 0.1180(5) 0.2924(5) 0.0192(10) Uani d 0.704(6) A 1
H H10A 0.865240 0.155809 0.336602 0.023 Uiso calc 0.704(6) A 1
H H10B 0.903703 0.044237 0.275964 0.023 Uiso calc 0.704(6) A 1
C C11A 0.8284(10) 0.1258(6) 0.1196(5) 0.0182(9) Uani d 0.704(6) A 1
C C12A 0.7954(4) 0.0352(4) 0.1199(4) 0.0197(9) Uani d 0.704(6) A 1
C C13A 0.8012(8) -0.0075(7) 0.0306(5) 0.0238(13) Uani d 0.704(6) A 1
H H13A 0.780143 -0.068026 0.028809 0.029 Uiso calc 0.704(6) A 1
C C14A 0.8364(15) 0.0338(8) -0.0566(6) 0.0238(8) Uani d 0.704(6) A 1
H H14A 0.845589 -0.001496 -0.116419 0.029 Uiso calc 0.704(6) A 1
C C15A 0.8576(11) 0.1260(7) -0.0550(6) 0.0210(9) Uani d 0.704(6) A 1
H H15A 0.876984 0.157028 -0.113498 0.025 Uiso calc 0.704(6) A 1
C C16A 0.851(2) 0.1743(10) 0.0330(7) 0.0184(7) Uani d 0.704(6) A 1
C C17A 0.8655(15) 0.2783(9) 0.0303(6) 0.0193(9) Uani d 0.704(6) A 1
C C18A 0.8599(14) 0.3232(7) 0.1227(6) 0.0187(8) Uani d 0.704(6) A 1
C C19A 0.8517(12) 0.2653(6) 0.2016(6) 0.0170(11) Uani d 0.704(6) A 1
H H19A 0.856453 0.293544 0.259786 0.020 Uiso calc 0.704(6) A 1
C C20A 0.8692(16) 0.4267(7) 0.1411(8) 0.0211(7) Uani d 0.704(6) A 1
C C21A 0.8579(16) 0.5942(8) 0.0902(9) 0.0267(10) Uani d 0.704(6) A 1
H H21A 0.944209 0.582870 0.090811 0.032 Uiso calc 0.704(6) A 1
H H21B 0.799350 0.630749 0.153729 0.032 Uiso calc 0.704(6) A 1
C C22A 0.8244(19) 0.6604(11) 0.0096(9) 0.0306(12) Uani d 0.704(6) A 1
H H22A 0.830448 0.729234 0.019232 0.046 Uiso calc 0.704(6) A 1
H H22B 0.738456 0.671938 0.010305 0.046 Uiso calc 0.704(6) A 1
H H22C 0.882472 0.623165 -0.052899 0.046 Uiso calc 0.704(6) A 1
C C1A 0.8047(10) -0.1890(6) 0.2950(6) 0.0305(17) Uani d 0.704(6) A 1
H H1A 0.874723 -0.254211 0.298268 0.046 Uiso calc 0.704(6) A 1
H H1B 0.742699 -0.207502 0.274653 0.046 Uiso calc 0.704(6) A 1
H H1C 0.765432 -0.148283 0.359063 0.046 Uiso calc 0.704(6) A 1
C C2A 0.8538(3) -0.1216(2) 0.2214(2) 0.0252(7) Uani d 0.704(6) A 1
H H2A 0.899034 -0.165155 0.158114 0.030 Uiso calc 0.704(6) A 1
H H2B 0.914423 -0.101437 0.243481 0.030 Uiso calc 0.704(6) A 1
C C3A 0.7487(3) -0.0196(2) 0.20734(19) 0.0221(6) Uani d 0.704(6) A 1
H H3A 0.689776 -0.045768 0.187903 0.027 Uiso calc 0.704(6) A 1
O O1B 0.890(7) 0.321(4) -0.054(2) 0.0292(7) Uani d 0.296(6) A 2
O O2B 0.887(4) 0.466(2) 0.208(2) 0.0294(11) Uani d 0.296(6) A 2
O O3B 0.848(4) 0.502(2) 0.065(2) 0.0237(7) Uani d 0.296(6) A 2
N N1B 0.852(2) 0.1820(15) 0.1995(12) 0.0170(8) Uani d 0.296(6) A 2
C C4B 0.7069(9) 0.0389(9) 0.2929(9) 0.0230(18) Uani d 0.296(6) A 2
C C5B 0.5934(10) 0.0279(9) 0.3278(8) 0.0247(18) Uani d 0.296(6) A 2
H H5B 0.579078 -0.026230 0.297570 0.030 Uiso calc 0.296(6) A 2
C C6B 0.5009(11) 0.0933(10) 0.4052(9) 0.0262(19) Uani d 0.296(6) A 2
H H6B 0.424191 0.083201 0.427900 0.031 Uiso calc 0.296(6) A 2
C C7B 0.5173(14) 0.1733(12) 0.4506(9) 0.031(2) Uani d 0.296(6) A 2
H H7B 0.453285 0.217552 0.504806 0.037 Uiso calc 0.296(6) A 2
C C8B 0.6297(15) 0.1881(15) 0.4157(12) 0.024(2) Uani d 0.296(6) A 2
H H8B 0.642296 0.243137 0.446020 0.029 Uiso calc 0.296(6) A 2
C C9B 0.724(2) 0.122(2) 0.3362(17) 0.0209(7) Uani d 0.296(6) A 2
C C10B 0.8445(16) 0.1366(13) 0.2935(12) 0.021(2) Uani d 0.296(6) A 2
H H10C 0.854319 0.184032 0.339683 0.025 Uiso calc 0.296(6) A 2
H H10D 0.914944 0.066744 0.284486 0.025 Uiso calc 0.296(6) A 2
C C11B 0.843(3) 0.1313(16) 0.1187(13) 0.0182(9) Uani d 0.296(6) A 2
C C12B 0.8262(11) 0.0328(10) 0.1201(9) 0.0191(18) Uani d 0.296(6) A 2
C C13B 0.822(2) -0.0091(17) 0.0348(12) 0.021(2) Uani d 0.296(6) A 2
H H13B 0.813319 -0.075739 0.033660 0.025 Uiso calc 0.296(6) A 2
C C14B 0.829(4) 0.042(2) -0.0500(14) 0.0238(8) Uani d 0.296(6) A 2
H H14B 0.822147 0.011814 -0.106500 0.029 Uiso calc 0.296(6) A 2
C C15B 0.845(3) 0.1365(18) -0.0507(15) 0.0210(9) Uani d 0.296(6) A 2
H H15B 0.849391 0.171953 -0.107945 0.025 Uiso calc 0.296(6) A 2
C C16B 0.856(5) 0.181(3) 0.0322(16) 0.0184(7) Uani d 0.296(6) A 2
C C17B 0.875(4) 0.283(2) 0.0242(16) 0.0193(9) Uani d 0.296(6) A 2
C C18B 0.867(3) 0.3328(17) 0.1156(16) 0.0187(8) Uani d 0.296(6) A 2
C C19B 0.859(3) 0.2775(16) 0.1939(15) 0.0180(19) Uani d 0.296(6) A 2
H H19B 0.859844 0.310217 0.251777 0.022 Uiso calc 0.296(6) A 2
C C20B 0.869(4) 0.4389(17) 0.134(2) 0.0211(7) Uani d 0.296(6) A 2
C C21B 0.853(4) 0.605(2) 0.081(2) 0.0267(10) Uani d 0.296(6) A 2
H H21C 0.936933 0.595524 0.086961 0.032 Uiso calc 0.296(6) A 2
H H21D 0.789084 0.644640 0.141034 0.032 Uiso calc 0.296(6) A 2
C C22B 0.831(5) 0.665(3) -0.004(3) 0.0306(12) Uani d 0.296(6) A 2
H H22D 0.856711 0.724989 -0.003753 0.046 Uiso calc 0.296(6) A 2
H H22E 0.741030 0.691273 0.001095 0.046 Uiso calc 0.296(6) A 2
H H22F 0.878939 0.617694 -0.063759 0.046 Uiso calc 0.296(6) A 2
C C1B 0.826(2) -0.2035(15) 0.2791(13) 0.029(3) Uani d 0.296(6) A 2
H H1D 0.840989 -0.277928 0.262405 0.044 Uiso calc 0.296(6) A 2
H H1E 0.747503 -0.171648 0.331664 0.044 Uiso calc 0.296(6) A 2
H H1F 0.895509 -0.200286 0.300337 0.044 Uiso calc 0.296(6) A 2
C C2B 0.8150(7) -0.1421(5) 0.1899(5) 0.0276(15) Uani d 0.296(6) A 2
H H2C 0.886330 -0.181926 0.133149 0.033 Uiso calc 0.296(6) A 2
H H2D 0.736400 -0.134617 0.175147 0.033 Uiso calc 0.296(6) A 2
C C3B 0.8153(8) -0.0316(5) 0.2091(4) 0.0212(13) Uani d 0.296(6) A 2
H H3B 0.892764 -0.044570 0.229203 0.025 Uiso calc 0.296(6) A 2
O O1C 0.8906(6) 0.2508(6) 0.4518(5) 0.0247(11) Uani d 0.791(5) B 1
O O2C 0.9020(7) 0.1141(7) 0.7140(5) 0.0296(14) Uani d 0.791(5) B 1
O O3C 0.8557(12) 0.1015(6) 0.5754(8) 0.0242(9) Uani d 0.791(5) B 1
N N1C 0.8426(10) 0.4305(4) 0.6962(4) 0.0179(6) Uani d 0.791(5) B 1
C C4C 0.6717(3) 0.6602(3) 0.7873(3) 0.0196(7) Uani d 0.791(5) B 1
C C5C 0.5518(3) 0.7355(3) 0.8318(3) 0.0286(8) Uani d 0.791(5) B 1
H H5C 0.519307 0.798627 0.802404 0.034 Uiso calc 0.791(5) B 1
C C6C 0.4794(4) 0.7186(3) 0.9193(3) 0.0321(9) Uani d 0.791(5) B 1
H H6C 0.397960 0.770410 0.949234 0.039 Uiso calc 0.791(5) B 1
C C7C 0.5257(4) 0.6266(3) 0.9627(3) 0.0306(8) Uani d 0.791(5) B 1
H H7C 0.475919 0.615314 1.022060 0.037 Uiso calc 0.791(5) B 1
C C8C 0.6457(3) 0.5505(4) 0.9190(4) 0.0247(8) Uani d 0.791(5) B 1
H H8C 0.677330 0.487028 0.948202 0.030 Uiso calc 0.791(5) B 1
C C9C 0.7185(7) 0.5683(5) 0.8325(7) 0.0200(6) Uani d 0.791(5) B 1
C C10C 0.8453(4) 0.4849(3) 0.7839(3) 0.0190(8) Uani d 0.791(5) B 1
H H10E 0.907617 0.518283 0.765355 0.023 Uiso calc 0.791(5) B 1
H H10F 0.871032 0.432121 0.829614 0.023 Uiso calc 0.791(5) B 1
C C11C 0.8315(12) 0.4822(4) 0.6118(4) 0.0175(6) Uani d 0.791(5) B 1
C C12C 0.7993(4) 0.5940(3) 0.6091(3) 0.0194(8) Uani d 0.791(5) B 1
C C13C 0.8030(8) 0.6317(4) 0.5187(3) 0.0223(9) Uani d 0.791(5) B 1
H H13C 0.786348 0.705234 0.514281 0.027 Uiso calc 0.791(5) B 1
C C14C 0.8296(5) 0.5683(4) 0.4346(3) 0.0227(9) Uani d 0.791(5) B 1
H H14C 0.833984 0.597479 0.374158 0.027 Uiso calc 0.791(5) B 1
C C15C 0.8494(6) 0.4626(4) 0.4398(3) 0.0209(10) Uani d 0.791(5) B 1
H H15C 0.863191 0.419223 0.383212 0.025 Uiso calc 0.791(5) B 1
C C16C 0.8493(17) 0.4186(5) 0.5283(5) 0.0187(5) Uani d 0.791(5) B 1
C C17C 0.8697(10) 0.3043(5) 0.5283(5) 0.0199(9) Uani d 0.791(5) B 1
C C18C 0.865(3) 0.2637(9) 0.6218(8) 0.0203(7) Uani d 0.791(5) B 1
C C19C 0.8557(12) 0.3284(4) 0.6984(6) 0.0193(7) Uani d 0.791(5) B 1
H H19C 0.858549 0.298404 0.758024 0.023 Uiso calc 0.791(5) B 1
C C20C 0.875(2) 0.1545(8) 0.6430(8) 0.0221(8) Uani d 0.791(5) B 1
C C21C 0.8671(8) -0.0066(5) 0.5952(6) 0.0268(8) Uani d 0.791(5) B 1
H H21E 0.815250 -0.006453 0.661632 0.032 Uiso calc 0.791(5) B 1
H H21F 0.955462 -0.052204 0.589577 0.032 Uiso calc 0.791(5) B 1
C C22C 0.8224(8) -0.0480(5) 0.5218(3) 0.0313(11) Uani d 0.791(5) B 1
H H22G 0.832028 -0.121725 0.531407 0.047 Uiso calc 0.791(5) B 1
H H22H 0.872154 -0.045086 0.456349 0.047 Uiso calc 0.791(5) B 1
H H22I 0.733782 -0.004068 0.529965 0.047 Uiso calc 0.791(5) B 1
C C1C 0.8043(6) 0.8139(5) 0.7807(4) 0.0301(13) Uani d 0.791(5) B 1
H H1G 0.872346 0.836924 0.781637 0.045 Uiso calc 0.791(5) B 1
H H1H 0.768223 0.797747 0.845725 0.045 Uiso calc 0.791(5) B 1
H H1I 0.739214 0.870820 0.760605 0.045 Uiso calc 0.791(5) B 1
C C2C 0.8560(2) 0.7144(2) 0.70922(18) 0.0247(6) Uani d 0.791(5) B 1
H H2E 0.915643 0.655229 0.733367 0.030 Uiso calc 0.791(5) B 1
H H2F 0.902901 0.728133 0.645945 0.030 Uiso calc 0.791(5) B 1
C C3C 0.7519(3) 0.68029(18) 0.69429(16) 0.0211(5) Uani d 0.791(5) B 1
H H3C 0.693654 0.744548 0.673172 0.025 Uiso calc 0.791(5) B 1
O O1D 0.861(2) 0.262(2) 0.458(2) 0.024(3) Uani d 0.209(5) B 2
O O2D 0.873(3) 0.121(3) 0.721(2) 0.026(3) Uani d 0.209(5) B 2
O O3D 0.844(5) 0.104(2) 0.574(3) 0.0242(9) Uani d 0.209(5) B 2
N N1D 0.850(4) 0.4208(16) 0.7035(16) 0.0179(6) Uani d 0.209(5) B 2
C C4D 0.7043(11) 0.6564(11) 0.7921(10) 0.020(2) Uani d 0.209(5) B 2
C C5D 0.5899(12) 0.7406(12) 0.8189(12) 0.027(2) Uani d 0.209(5) B 2
H H5D 0.578197 0.801712 0.784375 0.033 Uiso calc 0.209(5) B 2
C C6D 0.4918(15) 0.7385(12) 0.8947(12) 0.028(2) Uani d 0.209(5) B 2
H H6D 0.415253 0.799171 0.912845 0.034 Uiso calc 0.209(5) B 2
C C7D 0.5031(13) 0.6507(13) 0.9440(11) 0.028(2) Uani d 0.209(5) B 2
H H7D 0.435640 0.650346 0.996822 0.034 Uiso calc 0.209(5) B 2
C C8D 0.6153(13) 0.5615(14) 0.9155(14) 0.022(3) Uani d 0.209(5) B 2
H H8D 0.625572 0.500344 0.949879 0.027 Uiso calc 0.209(5) B 2
C C9D 0.713(3) 0.5624(18) 0.836(3) 0.0200(6) Uani d 0.209(5) B 2
C C10D 0.8362(18) 0.4702(13) 0.7998(12) 0.020(2) Uani d 0.209(5) B 2
H H10G 0.905280 0.495089 0.794460 0.024 Uiso calc 0.209(5) B 2
H H10H 0.842516 0.416307 0.846786 0.024 Uiso calc 0.209(5) B 2
C C11D 0.835(5) 0.4772(16) 0.6232(17) 0.0175(6) Uani d 0.209(5) B 2
C C12D 0.8200(19) 0.5863(12) 0.6211(11) 0.020(2) Uani d 0.209(5) B 2
C C13D 0.809(3) 0.6319(17) 0.5375(13) 0.020(2) Uani d 0.209(5) B 2
H H13D 0.799059 0.704475 0.536077 0.024 Uiso calc 0.209(5) B 2
C C14D 0.812(2) 0.5792(16) 0.4544(12) 0.025(3) Uani d 0.209(5) B 2
H H14D 0.801235 0.615259 0.398681 0.029 Uiso calc 0.209(5) B 2
C C15D 0.831(3) 0.4734(16) 0.4549(14) 0.021(2) Uani d 0.209(5) B 2
H H15D 0.832697 0.435697 0.398923 0.025 Uiso calc 0.209(5) B 2
C C16D 0.847(7) 0.421(2) 0.537(2) 0.0187(5) Uani d 0.209(5) B 2
C C17D 0.856(4) 0.3085(18) 0.5330(19) 0.0199(9) Uani d 0.209(5) B 2
C C18D 0.862(11) 0.261(3) 0.623(3) 0.0203(7) Uani d 0.209(5) B 2
C C19D 0.865(5) 0.3181(18) 0.699(2) 0.0193(7) Uani d 0.209(5) B 2
H H19D 0.878393 0.281731 0.754493 0.023 Uiso calc 0.209(5) B 2
C C20D 0.869(8) 0.152(3) 0.641(3) 0.0221(8) Uani d 0.209(5) B 2
C C21D 0.853(4) -0.005(2) 0.586(2) 0.0268(8) Uani d 0.209(5) B 2
H H21G 0.790580 -0.006721 0.646905 0.032 Uiso calc 0.209(5) B 2
H H21H 0.937498 -0.050956 0.589525 0.032 Uiso calc 0.209(5) B 2
C C22D 0.826(3) -0.044(2) 0.5004(15) 0.024(2) Uani d 0.209(5) B 2
H H22J 0.833387 -0.117360 0.505386 0.036 Uiso calc 0.209(5) B 2
H H22K 0.886798 -0.039667 0.440731 0.036 Uiso calc 0.209(5) B 2
H H22L 0.741077 0.001233 0.499033 0.036 Uiso calc 0.209(5) B 2
C C1D 0.835(3) 0.813(2) 0.7767(18) 0.033(4) Uani d 0.209(5) B 2
H H1J 0.842962 0.881445 0.762542 0.049 Uiso calc 0.209(5) B 2
H H1K 0.910442 0.765013 0.791815 0.049 Uiso calc 0.209(5) B 2
H H1L 0.761456 0.825435 0.832460 0.049 Uiso calc 0.209(5) B 2
C C2D 0.8189(10) 0.7639(8) 0.6877(7) 0.0266(19) Uani d 0.209(5) B 2
H H2G 0.740447 0.810856 0.674190 0.032 Uiso calc 0.209(5) B 2
H H2H 0.890036 0.756308 0.630104 0.032 Uiso calc 0.209(5) B 2
C C3D 0.8144(10) 0.6553(7) 0.7078(6) 0.0216(16) Uani d 0.209(5) B 2
H H3D 0.891589 0.614916 0.727610 0.026 Uiso calc 0.209(5) B 2
C C1E 0.4941(10) 0.4854(11) 0.4354(10) 0.086(4) Uani d 0.293(4) C -1
H H1EA 0.428051 0.457152 0.455883 0.129 Uiso calc 0.293(4) C -1
H H1EB 0.575993 0.426320 0.413691 0.129 Uiso calc 0.293(4) C -1
H H1EC 0.492084 0.528993 0.490095 0.129 Uiso calc 0.293(4) C -1
C C2E 0.4719(12) 0.5550(10) 0.3505(10) 0.081(2) Uani d 0.293(4) C -1
H H2EA 0.466576 0.505385 0.303542 0.097 Uiso calc 0.293(4) C -1
H H2EB 0.384364 0.605983 0.378401 0.097 Uiso calc 0.293(4) C -1
C C3E 0.526(2) 0.6177(16) 0.288(2) 0.071(2) Uani d 0.293(4) C -1
H H3EA 0.593789 0.620281 0.312934 0.085 Uiso calc 0.293(4) C -1
H H3EB 0.567966 0.573344 0.224633 0.085 Uiso calc 0.293(4) C -1
C C4E 0.4686(15) 0.7203(10) 0.2642(12) 0.078(2) Uani d 0.293(4) C -1
H H4EA 0.468760 0.704573 0.197112 0.094 Uiso calc 0.293(4) C -1
H H4EB 0.380780 0.737469 0.303352 0.094 Uiso calc 0.293(4) C -1
C C5E 0.4705(15) 0.8187(11) 0.2596(12) 0.090(2) Uani d 0.293(4) C -1
H H5EA 0.546625 0.813537 0.277247 0.108 Uiso calc 0.293(4) C -1
H H5EB 0.398380 0.863692 0.313681 0.108 Uiso calc 0.293(4) C -1
C C6E 0.4680(18) 0.8833(14) 0.1757(12) 0.095(3) Uani d 0.293(4) C -1
H H6EA 0.379582 0.928272 0.180657 0.114 Uiso calc 0.293(4) C -1
H H6EB 0.511456 0.931469 0.180388 0.114 Uiso calc 0.293(4) C -1
C C7E 0.525(2) 0.8226(18) 0.0810(13) 0.149(5) Uani d 0.293(4) C -1
H H7EA 0.519479 0.871404 0.030465 0.224 Uiso calc 0.293(4) C -1
H H7EB 0.613805 0.779288 0.074233 0.224 Uiso calc 0.293(4) C -1
H H7EC 0.481638 0.776083 0.074502 0.224 Uiso calc 0.293(4) C -1
C C1F 0.5476(5) 0.4418(4) 0.3395(4) 0.0851(16) Uani d 0.707(4) C 2
H H1FA 0.542190 0.376020 0.318014 0.128 Uiso calc 0.707(4) C 2
H H1FB 0.633569 0.427148 0.340931 0.128 Uiso calc 0.707(4) C 2
H H1FC 0.489843 0.468885 0.404536 0.128 Uiso calc 0.707(4) C 2
C C2F 0.5135(5) 0.5219(4) 0.2715(5) 0.0846(14) Uani d 0.707(4) C 2
H H2FA 0.570902 0.489387 0.206483 0.102 Uiso calc 0.707(4) C 2
H H2FB 0.428403 0.530767 0.269545 0.102 Uiso calc 0.707(4) C 2
C C3F 0.5122(10) 0.6257(7) 0.2826(10) 0.0800(17) Uani d 0.707(4) C 2
H H3FA 0.458533 0.656082 0.349148 0.096 Uiso calc 0.707(4) C 2
H H3FB 0.598554 0.616125 0.281596 0.096 Uiso calc 0.707(4) C 2
C C4F 0.4757(6) 0.7051(4) 0.2227(4) 0.0677(12) Uani d 0.707(4) C 2
H H4FA 0.501521 0.665734 0.158087 0.115 Uiso calc 0.707(4) C 2
H H4FB 0.382988 0.731899 0.244018 0.101 Uiso calc 0.707(4) C 2
C C5F 0.4995(6) 0.7910(5) 0.2039(6) 0.0942(15) Uani d 0.707(4) C 2
H H5FA 0.587735 0.764279 0.163020 0.141 Uiso calc 0.707(4) C 2
H H5FB 0.499820 0.819447 0.266864 0.141 Uiso calc 0.707(4) C 2
C C6F 0.4355(6) 0.8835(6) 0.1609(6) 0.0933(17) Uani d 0.707(4) C 2
H H6FA 0.378326 0.863972 0.133519 0.112 Uiso calc 0.707(4) C 2
H H6FB 0.381114 0.938356 0.215914 0.112 Uiso calc 0.707(4) C 2
C C7F 0.4893(6) 0.9356(6) 0.0913(5) 0.1035(18) Uani d 0.707(4) C 2
H H7FA 0.423219 0.995898 0.075634 0.155 Uiso calc 0.707(4) C 2
H H7FB 0.542858 0.961657 0.116117 0.155 Uiso calc 0.707(4) C 2
H H7FC 0.540038 0.886408 0.032765 0.155 Uiso calc 0.707(4) C 2

loop_
_atom_site_aniso_label
_atom_site_aniso_U_11
_atom_site_aniso_U_22
_atom_site_aniso_U_33
_atom_site_aniso_U_12
_atom_site_aniso_U_13
_atom_site_aniso_U_23
O1A 0.048(2) 0.0304(16) 0.0155(17) -0.0224(11) -0.009(2) 0.0078(12)
O2A 0.0529(14) 0.028(3) 0.0206(16) -0.025(3) -0.0189(11) 0.0102(17)
O3A 0.0395(8) 0.0194(18) 0.0198(19) -0.0156(17) -0.0147(14) 0.0078(11)
N1A 0.023(2) 0.0167(14) 0.0157(8) -0.0111(9) -0.0070(10) 0.0060(8)
C4A 0.024(2) 0.0202(16) 0.0208(15) -0.0086(15) -0.0084(15) 0.0078(11)
C5A 0.022(2) 0.024(2) 0.030(2) -0.0104(16) -0.0067(17) 0.0099(16)
C6A 0.0233(16) 0.030(2) 0.028(2) -0.0066(14) -0.0016(15) 0.0082(17)
C7A 0.0307(16) 0.0292(16) 0.025(2) -0.0087(13) -0.0047(17) 0.0058(17)
C8A 0.0291(19) 0.0238(18) 0.021(2) -0.0072(16) -0.0069(16) 0.0072(16)
C9A 0.0266(15) 0.0196(14) 0.0184(14) -0.0100(8) -0.0081(9) 0.0097(12)
C10A 0.0294(16) 0.018(2) 0.0141(13) -0.0101(14) -0.0106(12) 0.0083(14)
C11A 0.020(2) 0.0187(11) 0.0175(8) -0.0079(9) -0.0071(10) 0.0022(7)
C12A 0.021(2) 0.0182(13) 0.0227(14) -0.0094(14) -0.0081(14) 0.0038(10)
C13A 0.028(3) 0.0213(16) 0.0254(16) -0.0104(18) -0.0110(15) 0.0005(13)
C14A 0.027(2) 0.0244(17) 0.0190(13) -0.0080(17) -0.0078(14) -0.0034(12)
C15A 0.021(2) 0.0234(19) 0.0170(10) -0.0065(17) -0.0064(12) 0.0023(11)
C16A 0.0184(18) 0.0204(17) 0.0182(8) -0.0083(12) -0.0070(8) 0.0032(8)
C17A 0.022(3) 0.0234(12) 0.0160(13) -0.0124(9) -0.0065(14) 0.0055(9)
C18A 0.0244(17) 0.0201(16) 0.0158(15) -0.0125(12) -0.0067(14) 0.0065(11)
C19A 0.022(2) 0.021(2) 0.0129(16) -0.0111(16) -0.0076(14) 0.0072(13)
C20A 0.0297(9) 0.022(2) 0.0161(16) -0.013(2) -0.0089(13) 0.0067(12)
C21A 0.0444(16) 0.020(2) 0.024(3) -0.0171(19) -0.0162(17) 0.0077(14)
C22A 0.048(2) 0.0257(15) 0.027(4) -0.0204(12) -0.016(3) 0.0101(18)
C1A 0.037(3) 0.021(2) 0.037(3) -0.013(2) -0.013(3) 0.013(2)
C2A 0.0298(14) 0.0204(12) 0.0289(15) -0.0121(11) -0.0105(11) 0.0056(10)
C3A 0.0252(16) 0.0214(12) 0.0246(12) -0.0127(11) -0.0097(11) 0.0061(9)
O1B 0.048(2) 0.0304(16) 0.0155(17) -0.0224(11) -0.009(2) 0.0078(12)
O2B 0.0529(14) 0.028(3) 0.0206(16) -0.025(3) -0.0189(11) 0.0102(17)
O3B 0.0395(8) 0.0194(18) 0.0198(19) -0.0156(17) -0.0147(14) 0.0078(11)
N1B 0.023(2) 0.0167(14) 0.0157(8) -0.0111(9) -0.0070(10) 0.0060(8)
C4B 0.024(3) 0.022(3) 0.025(3) -0.009(3) -0.009(3) 0.013(2)
C5B 0.024(4) 0.025(4) 0.022(4) -0.007(3) -0.006(3) 0.009(3)
C6B 0.027(4) 0.027(4) 0.024(4) -0.011(3) -0.008(3) 0.006(3)
C7B 0.031(3) 0.032(3) 0.021(4) -0.004(3) -0.007(3) 0.003(3)
C8B 0.032(3) 0.023(3) 0.018(4) -0.008(3) -0.013(3) 0.007(3)
C9B 0.0266(15) 0.0196(14) 0.0184(14) -0.0100(8) -0.0081(9) 0.0097(12)
C10B 0.024(3) 0.019(4) 0.021(3) -0.010(3) -0.004(3) 0.008(3)
C11B 0.020(2) 0.0187(11) 0.0175(8) -0.0079(9) -0.0071(10) 0.0022(7)
C12B 0.021(4) 0.026(3) 0.017(2) -0.011(3) -0.012(3) 0.005(2)
C13B 0.022(4) 0.020(3) 0.026(3) -0.010(3) -0.012(3) 0.004(3)
C14B 0.027(2) 0.0244(17) 0.0190(13) -0.0080(17) -0.0078(14) -0.0034(12)
C15B 0.021(2) 0.0234(19) 0.0170(10) -0.0065(17) -0.0064(12) 0.0023(11)
C16B 0.0184(18) 0.0204(17) 0.0182(8) -0.0083(12) -0.0070(8) 0.0032(8)
C17B 0.022(3) 0.0234(12) 0.0160(13) -0.0124(9) -0.0065(14) 0.0055(9)
C18B 0.0244(17) 0.0201(16) 0.0158(15) -0.0125(12) -0.0067(14) 0.0065(11)
C19B 0.022(4) 0.015(3) 0.022(4) -0.013(3) -0.005(3) -0.001(3)
C20B 0.0297(9) 0.022(2) 0.0161(16) -0.013(2) -0.0089(13) 0.0067(12)
C21B 0.0444(16) 0.020(2) 0.024(3) -0.0171(19) -0.0162(17) 0.0077(14)
C22B 0.048(2) 0.0257(15) 0.027(4) -0.0204(12) -0.016(3) 0.0101(18)
C1B 0.033(7) 0.029(6) 0.032(6) -0.017(5) -0.013(5) 0.007(4)
C2B 0.038(3) 0.022(3) 0.028(3) -0.014(2) -0.016(3) 0.007(2)
C3B 0.025(3) 0.020(2) 0.022(2) -0.009(2) -0.012(2) 0.0062(18)
O1C 0.038(3) 0.0224(18) 0.0150(12) -0.013(2) -0.0083(17) 0.0018(10)
O2C 0.048(4) 0.0197(14) 0.0204(15) -0.008(2) -0.016(2) 0.0058(11)
O3C 0.039(3) 0.0185(7) 0.0222(7) -0.0148(11) -0.0138(10) 0.0073(5)
N1C 0.0239(15) 0.0174(11) 0.0151(11) -0.0088(13) -0.0087(9) 0.0036(8)
C4C 0.0215(15) 0.0227(12) 0.0188(11) -0.0113(12) -0.0085(11) 0.0018(9)
C5C 0.0237(16) 0.0287(13) 0.0283(19) -0.0054(13) -0.0063(15) 0.0009(12)
C6C 0.0247(13) 0.036(2) 0.030(2) -0.0113(13) -0.0001(13) -0.0015(15)
C7C 0.0299(17) 0.037(2) 0.0250(16) -0.0168(14) -0.0016(12) 0.0018(12)
C8C 0.0245(17) 0.0307(16) 0.0231(13) -0.0152(13) -0.0065(14) 0.0015(11)
C9C 0.0257(11) 0.0223(10) 0.0165(11) -0.0139(9) -0.0065(7) 0.0013(8)
C10C 0.0269(14) 0.0201(14) 0.0140(15) -0.0119(11) -0.0082(11) 0.0044(10)
C11C 0.0202(10) 0.0200(9) 0.0144(15) -0.0096(10) -0.0056(16) 0.0064(8)
C12C 0.0234(18) 0.0193(12) 0.0181(14) -0.0097(11) -0.0080(10) 0.0053(10)
C13C 0.0300(15) 0.0204(12) 0.018(2) -0.0108(11) -0.0080(17) 0.0080(14)
C14C 0.030(2) 0.0248(17) 0.0142(17) -0.0115(15) -0.0067(16) 0.0070(13)
C15C 0.026(2) 0.0226(15) 0.0139(17) -0.0097(14) -0.0057(15) 0.0044(12)
C16C 0.0205(11) 0.0206(8) 0.0163(15) -0.0085(8) -0.007(2) 0.0051(9)
C17C 0.022(3) 0.0207(9) 0.0177(10) -0.0090(11) -0.0066(13) 0.0029(8)
C18C 0.0252(19) 0.0187(9) 0.0182(8) -0.0086(8) -0.0078(9) 0.0036(6)
C19C 0.023(2) 0.0175(13) 0.0179(8) -0.0062(17) -0.0080(8) 0.0049(10)
C20C 0.031(2) 0.0193(9) 0.0165(9) -0.0090(7) -0.0088(8) 0.0028(8)
C21C 0.045(2) 0.0177(8) 0.0244(18) -0.0157(12) -0.0160(11) 0.0077(10)
C22C 0.0468(18) 0.0246(14) 0.032(3) -0.0181(13) -0.020(2) 0.0125(17)
C1C 0.046(3) 0.0238(16) 0.0266(17) -0.0193(19) -0.0115(18) 0.0035(12)
C2C 0.0332(13) 0.0207(13) 0.0248(12) -0.0150(11) -0.0092(10) 0.0062(10)
C3C 0.0262(13) 0.0170(10) 0.0206(11) -0.0074(9) -0.0089(9) 0.0047(8)
O1D 0.027(8) 0.022(6) 0.021(5) -0.008(6) -0.008(5) 0.001(4)
O2D 0.031(8) 0.025(6) 0.025(5) -0.012(6) -0.010(5) 0.007(4)
O3D 0.039(3) 0.0185(7) 0.0222(7) -0.0148(11) -0.0138(10) 0.0073(5)
N1D 0.0239(15) 0.0174(11) 0.0151(11) -0.0088(13) -0.0087(9) 0.0036(8)
C4D 0.023(4) 0.023(3) 0.022(3) -0.015(3) -0.011(3) -0.002(3)
C5D 0.029(4) 0.030(3) 0.023(4) -0.013(4) -0.003(4) 0.003(3)
C6D 0.030(4) 0.029(4) 0.025(5) -0.014(3) -0.003(3) 0.006(4)
C7D 0.026(4) 0.032(4) 0.027(4) -0.017(3) 0.001(4) 0.006(4)
C8D 0.029(4) 0.025(4) 0.020(4) -0.020(3) -0.004(4) 0.007(3)
C9D 0.0257(11) 0.0223(10) 0.0165(11) -0.0139(9) -0.0065(7) 0.0013(8)
C10D 0.028(4) 0.022(4) 0.016(4) -0.016(3) -0.007(3) 0.004(3)
C11D 0.0202(10) 0.0200(9) 0.0144(15) -0.0096(10) -0.0056(16) 0.0064(8)
C12D 0.023(4) 0.023(3) 0.016(3) -0.009(3) -0.007(3) 0.008(3)
C13D 0.028(4) 0.018(3) 0.018(4) -0.013(3) -0.008(4) -0.001(3)
C14D 0.031(4) 0.021(4) 0.016(4) -0.007(3) -0.003(4) 0.005(4)
C15D 0.025(4) 0.025(4) 0.016(4) -0.013(3) -0.005(4) -0.003(3)
C16D 0.0205(11) 0.0206(8) 0.0163(15) -0.0085(8) -0.007(2) 0.0051(9)
C17D 0.022(3) 0.0207(9) 0.0177(10) -0.0090(11) -0.0066(13) 0.0029(8)
C18D 0.0252(19) 0.0187(9) 0.0182(8) -0.0086(8) -0.0078(9) 0.0036(6)
C19D 0.023(2) 0.0175(13) 0.0179(8) -0.0062(17) -0.0080(8) 0.0049(10)
C20D 0.031(2) 0.0193(9) 0.0165(9) -0.0090(7) -0.0088(8) 0.0028(8)
C21D 0.045(2) 0.0177(8) 0.0244(18) -0.0157(12) -0.0160(11) 0.0077(10)
C22D 0.043(4) 0.019(3) 0.025(4) -0.022(3) -0.018(3) 0.005(3)
C1D 0.039(9) 0.027(6) 0.033(6) -0.015(6) -0.011(6) 0.005(5)
C2D 0.034(4) 0.020(4) 0.028(4) -0.014(3) -0.008(3) 0.005(3)
C3D 0.027(3) 0.022(3) 0.021(3) -0.013(3) -0.009(3) 0.004(2)
C1E 0.038(5) 0.086(7) 0.106(7) -0.006(5) -0.003(5) 0.024(6)
C2E 0.063(4) 0.071(4) 0.097(4) -0.026(3) -0.004(4) 0.013(4)
C3E 0.057(4) 0.080(3) 0.091(4) -0.035(3) -0.034(3) 0.013(3)
C4E 0.060(3) 0.082(3) 0.102(4) -0.031(3) -0.033(4) 0.013(4)
C5E 0.067(4) 0.083(4) 0.116(4) -0.022(3) -0.029(4) 0.012(4)
C6E 0.078(5) 0.091(4) 0.124(5) -0.030(4) -0.041(4) 0.012(4)
C7E 0.120(8) 0.150(8) 0.132(6) -0.011(7) -0.022(7) 0.009(7)
C1F 0.062(3) 0.059(3) 0.102(4) 0.001(2) -0.008(3) 0.014(3)
C2F 0.067(3) 0.088(3) 0.108(3) -0.032(2) -0.037(2) 0.014(3)
C3F 0.065(3) 0.083(3) 0.090(3) -0.024(2) -0.026(3) 0.015(2)
C4F 0.057(2) 0.083(2) 0.081(3) -0.0269(19) -0.049(2) 0.005(2)
C5F 0.072(3) 0.097(3) 0.122(4) -0.028(2) -0.048(3) 0.023(3)
C6F 0.065(3) 0.104(3) 0.110(4) -0.008(3) -0.060(2) 0.012(3)
C7F 0.067(3) 0.122(5) 0.110(4) -0.020(3) -0.031(3) -0.013(3)

loop_
_atom_type_symbol
_atom_type_description
_atom_type_scat_dispersion_real
_atom_type_scat_dispersion_imag
_atom_type_scat_source
C C 0.0181 0.0091 'International Tables Vol C Tables 4.2.6.8 and 6.1.1.4'
H H 0.0000 0.0000 'International Tables Vol C Tables 4.2.6.8 and 6.1.1.4'
N N 0.0311 0.0180 'International Tables Vol C Tables 4.2.6.8 and 6.1.1.4'
O O 0.0492 0.0322 'International Tables Vol C Tables 4.2.6.8 and 6.1.1.4'

loop_
_geom_angle_atom_site_label_1
_geom_angle_atom_site_label_2
_geom_angle_atom_site_label_3
_geom_angle
_geom_angle_publ_flag
C20A O3A C21A 114.7(7) ?
C19A N1A C11A 120.8(5) ?
C19A N1A C10A 116.9(5) ?
C11A N1A C10A 122.2(5) ?
C9A C4A C5A 118.2(4) ?
C9A C4A C3A 121.1(4) ?
C5A C4A C3A 120.6(4) ?
C6A C5A C4A 120.4(4) ?
C6A C5A H5A 119.8 ?
C4A C5A H5A 119.8 ?
C7A C6A C5A 120.8(4) ?
C7A C6A H6A 119.6 ?
C5A C6A H6A 119.6 ?
C6A C7A C8A 119.7(5) ?
C6A C7A H7A 120.2 ?
C8A C7A H7A 120.2 ?
C7A C8A C9A 119.5(6) ?
C7A C8A H8A 120.3 ?
C9A C8A H8A 120.3 ?
C8A C9A C4A 121.4(5) ?
C8A C9A C10A 119.0(5) ?
C4A C9A C10A 119.6(5) ?
N1A C10A C9A 110.6(6) ?
N1A C10A H10A 109.5 ?
C9A C10A H10A 109.5 ?
N1A C10A H10B 109.5 ?
C9A C10A H10B 109.5 ?
H10A C10A H10B 108.1 ?
N1A C11A C16A 117.1(4) ?
N1A C11A C12A 123.3(5) ?
C16A C11A C12A 119.6(5) ?
C13A C12A C11A 116.7(5) y
C13A C12A C3A 114.9(5) y
C11A C12A C3A 128.4(4) y
C12A C13A C14A 123.4(6) ?
C12A C13A H13A 118.3 ?
C14A C13A H13A 118.3 ?
C15A C14A C13A 119.3(7) ?
C15A C14A H14A 120.3 ?
C13A C14A H14A 120.3 ?
C14A C15A C16A 119.9(6) ?
C14A C15A H15A 120.1 ?
C16A C15A H15A 120.1 ?
C15A C16A C11A 120.4(5) ?
C15A C16A C17A 116.9(6) ?
C11A C16A C17A 122.6(5) ?
O1A C17A C18A 125.3(8) ?
O1A C17A C16A 120.2(8) ?
C18A C17A C16A 114.4(5) ?
C19A C18A C17A 119.2(5) ?
C19A C18A C20A 115.1(5) ?
C17A C18A C20A 125.6(5) ?
N1A C19A C18A 125.1(6) ?
N1A C19A H19A 117.4 ?
C18A C19A H19A 117.4 ?
O2A C20A O3A 122.4(6) ?
O2A C20A C18A 123.0(6) ?
O3A C20A C18A 114.6(6) ?
O3A C21A C22A 107.5(7) ?
O3A C21A H21A 110.2 ?
C22A C21A H21A 110.2 ?
O3A C21A H21B 110.2 ?
C22A C21A H21B 110.2 ?
H21A C21A H21B 108.5 ?
C21A C22A H22A 109.5 ?
C21A C22A H22B 109.5 ?
H22A C22A H22B 109.5 ?
C21A C22A H22C 109.5 ?
H22A C22A H22C 109.5 ?
H22B C22A H22C 109.5 ?
C2A C1A H1A 109.5 ?
C2A C1A H1B 109.5 ?
H1A C1A H1B 109.5 ?
C2A C1A H1C 109.5 ?
H1A C1A H1C 109.5 ?
H1B C1A H1C 109.5 ?
C1A C2A C3A 113.2(4) ?
C1A C2A H2A 108.9 ?
C3A C2A H2A 108.9 ?
C1A C2A H2B 108.9 ?
C3A C2A H2B 108.9 ?
H2A C2A H2B 107.8 ?
C4A C3A C12A 116.3(3) ?
C4A C3A C2A 113.6(3) ?
C12A C3A C2A 112.3(3) ?
C4A C3A H3A 104.3 ?
C12A C3A H3A 104.3 ?
C2A C3A H3A 104.3 ?
C20B O3B C21B 114.8(17) ?
C19B N1B C11B 119.7(13) ?
C19B N1B C10B 118.0(12) ?
C11B N1B C10B 122.1(12) ?
C5B C4B C9B 118.3(9) ?
C5B C4B C3B 124.8(9) ?
C9B C4B C3B 116.9(9) ?
C6B C5B C4B 121.5(10) ?
C6B C5B H5B 119.3 ?
C4B C5B H5B 119.3 ?
C5B C6B C7B 121.1(10) ?
C5B C6B H6B 119.4 ?
C7B C6B H6B 119.4 ?
C6B C7B C8B 118.8(11) ?
C6B C7B H7B 120.6 ?
C8B C7B H7B 120.6 ?
C7B C8B C9B 120.4(13) ?
C7B C8B H8B 119.8 ?
C9B C8B H8B 119.8 ?
C8B C9B C4B 119.8(12) ?
C8B C9B C10B 122.9(12) ?
C4B C9B C10B 117.3(11) ?
N1B C10B C9B 113.2(15) ?
N1B C10B H10C 108.9 ?
C9B C10B H10C 108.9 ?
N1B C10B H10D 108.9 ?
C9B C10B H10D 108.9 ?
H10C C10B H10D 107.8 ?
N1B C11B C16B 116.3(11) ?
N1B C11B C12B 123.4(12) ?
C16B C11B C12B 120.2(11) ?
C13B C12B C11B 117.2(11) y
C13B C12B C3B 117.6(11) y
C11B C12B C3B 125.2(10) y
C12B C13B C14B 123.0(15) ?
C12B C13B H13B 118.5 ?
C14B C13B H13B 118.5 ?
C15B C14B C13B 119.3(16) ?
C15B C14B H14B 120.4 ?
C13B C14B H14B 120.4 ?
C14B C15B C16B 120.6(15) ?
C14B C15B H15B 119.7 ?
C16B C15B H15B 119.7 ?
C15B C16B C11B 119.5(13) ?
C15B C16B C17B 116.9(13) ?
C11B C16B C17B 123.6(13) ?
O1B C17B C18B 125.1(19) ?
O1B C17B C16B 120.7(19) ?
C18B C17B C16B 114.0(12) ?
C19B C18B C17B 118.1(12) ?
C19B C18B C20B 114.4(13) ?
C17B C18B C20B 127.5(13) ?
N1B C19B C18B 127.5(14) ?
N1B C19B H19B 116.2 ?
C18B C19B H19B 116.2 ?
O2B C20B O3B 123.3(16) ?
O2B C20B C18B 122.5(16) ?
O3B C20B C18B 114.2(15) ?
O3B C21B C22B 108.3(18) ?
O3B C21B H21C 110.0 ?
C22B C21B H21C 110.0 ?
O3B C21B H21D 110.0 ?
C22B C21B H21D 110.0 ?
H21C C21B H21D 108.4 ?
C21B C22B H22D 109.5 ?
C21B C22B H22E 109.5 ?
H22D C22B H22E 109.5 ?
C21B C22B H22F 109.5 ?
H22D C22B H22F 109.5 ?
H22E C22B H22F 109.5 ?
C2B C1B H1D 109.5 ?
C2B C1B H1E 109.5 ?
H1D C1B H1E 109.5 ?
C2B C1B H1F 109.5 ?
H1D C1B H1F 109.5 ?
H1E C1B H1F 109.5 ?
C3B C2B C1B 110.1(10) ?
C3B C2B H2C 109.6 ?
C1B C2B H2C 109.6 ?
C3B C2B H2D 109.6 ?
C1B C2B H2D 109.6 ?
H2C C2B H2D 108.2 ?
C4B C3B C2B 114.6(7) ?
C4B C3B C12B 108.8(8) ?
C2B C3B C12B 115.8(7) ?
C4B C3B H3B 105.5 ?
C2B C3B H3B 105.5 ?
C12B C3B H3B 105.5 ?
C20C O3C C21C 114.3(5) ?
C19C N1C C11C 120.7(4) ?
C19C N1C C10C 117.6(4) ?
C11C N1C C10C 121.7(4) ?
C5C C4C C9C 118.9(3) ?
C5C C4C C3C 120.3(3) ?
C9C C4C C3C 120.7(3) ?
C4C C5C C6C 120.4(3) ?
C4C C5C H5C 119.8 ?
C6C C5C H5C 119.8 ?
C7C C6C C5C 120.3(3) ?
C7C C6C H6C 119.8 ?
C5C C6C H6C 119.8 ?
C6C C7C C8C 120.0(3) ?
C6C C7C H7C 120.0 ?
C8C C7C H7C 120.0 ?
C9C C8C C7C 119.6(4) ?
C9C C8C H8C 120.2 ?
C7C C8C H8C 120.2 ?
C8C C9C C4C 120.8(4) ?
C8C C9C C10C 119.5(4) ?
C4C C9C C10C 119.6(4) ?
N1C C10C C9C 110.5(6) ?
N1C C10C H10E 109.6 ?
C9C C10C H10E 109.6 ?
N1C C10C H10F 109.6 ?
C9C C10C H10F 109.6 ?
H10E C10C H10F 108.1 ?
C16C C11C N1C 116.7(3) ?
C16C C11C C12C 119.9(3) ?
N1C C11C C12C 123.3(3) ?
C13C C12C C11C 116.4(3) y
C13C C12C C3C 115.0(3) y
C11C C12C C3C 128.5(3) y
C14C C13C C12C 123.8(4) ?
C14C C13C H13C 118.1 ?
C12C C13C H13C 118.1 ?
C15C C14C C13C 119.2(4) ?
C15C C14C H14C 120.4 ?
C13C C14C H14C 120.4 ?
C14C C15C C16C 120.2(4) ?
C14C C15C H15C 119.9 ?
C16C C15C H15C 119.9 ?
C15C C16C C11C 120.0(4) ?
C15C C16C C17C 117.0(4) ?
C11C C16C C17C 122.9(4) ?
O1C C17C C18C 125.0(5) ?
O1C C17C C16C 120.3(5) ?
C18C C17C C16C 114.8(4) ?
C19C C18C C17C 118.9(4) ?
C19C C18C C20C 115.4(4) ?
C17C C18C C20C 125.7(5) ?
N1C C19C C18C 125.4(5) ?
N1C C19C H19C 117.3 ?
C18C C19C H19C 117.3 ?
O2C C20C O3C 121.9(5) ?
O2C C20C C18C 124.0(6) ?
O3C C20C C18C 114.1(5) ?
O3C C21C C22C 107.4(4) ?
O3C C21C H21E 110.2 ?
C22C C21C H21E 110.2 ?
O3C C21C H21F 110.2 ?
C22C C21C H21F 110.2 ?
H21E C21C H21F 108.5 ?
C21C C22C H22G 109.5 ?
C21C C22C H22H 109.5 ?
H22G C22C H22H 109.5 ?
C21C C22C H22I 109.5 ?
H22G C22C H22I 109.5 ?
H22H C22C H22I 109.5 ?
C2C C1C H1G 109.5 ?
C2C C1C H1H 109.5 ?
H1G C1C H1H 109.5 ?
C2C C1C H1I 109.5 ?
H1G C1C H1I 109.5 ?
H1H C1C H1I 109.5 ?
C1C C2C C3C 112.8(3) ?
C1C C2C H2E 109.0 ?
C3C C2C H2E 109.0 ?
C1C C2C H2F 109.0 ?
C3C C2C H2F 109.0 ?
H2E C2C H2F 107.8 ?
C4C C3C C12C 115.3(3) ?
C4C C3C C2C 113.5(2) ?
C12C C3C C2C 113.1(3) ?
C4C C3C H3C 104.5 ?
C12C C3C H3C 104.5 ?
C2C C3C H3C 104.5 ?
C20D O3D C21D 117(2) ?
C19D N1D C11D 119.7(15) ?
C19D N1D C10D 115.8(15) ?
C11D N1D C10D 124.0(14) ?
C5D C4D C9D 117.2(12) ?
C5D C4D C3D 123.1(11) ?
C9D C4D C3D 119.0(10) ?
C4D C5D C6D 121.7(12) ?
C4D C5D H5D 119.1 ?
C6D C5D H5D 119.1 ?
C7D C6D C5D 121.1(13) ?
C7D C6D H6D 119.5 ?
C5D C6D H6D 119.5 ?
C6D C7D C8D 118.8(12) ?
C6D C7D H7D 120.6 ?
C8D C7D H7D 120.6 ?
C7D C8D C9D 119.9(13) ?
C7D C8D H8D 120.1 ?
C9D C8D H8D 120.1 ?
C8D C9D C4D 120.5(13) ?
C8D C9D C10D 123.7(13) ?
C4D C9D C10D 115.5(13) ?
N1D C10D C9D 111(2) ?
N1D C10D H10G 109.4 ?
C9D C10D H10G 109.4 ?
N1D C10D H10H 109.4 ?
C9D C10D H10H 109.4 ?
H10G C10D H10H 108.0 ?
N1D C11D C16D 118.0(13) ?
N1D C11D C12D 123.2(13) ?
C16D C11D C12D 118.5(12) ?
C13D C12D C11D 117.8(12) y
C13D C12D C3D 118.2(12) y
C11D C12D C3D 124.0(11) y
C12D C13D C14D 124.2(15) ?
C12D C13D H13D 117.9 ?
C14D C13D H13D 117.9 ?
C15D C14D C13D 118.2(15) ?
C15D C14D H14D 120.9 ?
C13D C14D H14D 120.9 ?
C14D C15D C16D 120.6(15) ?
C14D C15D H15D 119.7 ?
C16D C15D H15D 119.7 ?
C15D C16D C11D 120.3(14) ?
C15D C16D C17D 116.3(15) ?
C11D C16D C17D 122.6(14) ?
O1D C17D C18D 125.0(18) ?
O1D C17D C16D 121.2(18) ?
C18D C17D C16D 113.8(14) ?
C19D C18D C17D 119.6(15) ?
C19D C18D C20D 114.3(15) ?
C17D C18D C20D 126.0(15) ?
N1D C19D C18D 125.6(18) ?
N1D C19D H19D 117.2 ?
C18D C19D H19D 117.2 ?
O2D C20D O3D 125(2) ?
O2D C20D C18D 120(2) ?
O3D C20D C18D 114.1(18) ?
O3D C21D C22D 107.3(17) ?
O3D C21D H21G 110.3 ?
C22D C21D H21G 110.3 ?
O3D C21D H21H 110.3 ?
C22D C21D H21H 110.3 ?
H21G C21D H21H 108.5 ?
C21D C22D H22J 109.5 ?
C21D C22D H22K 109.5 ?
H22J C22D H22K 109.5 ?
C21D C22D H22L 109.5 ?
H22J C22D H22L 109.5 ?
H22K C22D H22L 109.5 ?
C2D C1D H1J 109.5 ?
C2D C1D H1K 109.5 ?
H1J C1D H1K 109.5 ?
C2D C1D H1L 109.5 ?
H1J C1D H1L 109.5 ?
H1K C1D H1L 109.5 ?
C3D C2D C1D 109.3(13) ?
C3D C2D H2G 109.8 ?
C1D C2D H2G 109.8 ?
C3D C2D H2H 109.8 ?
C1D C2D H2H 109.8 ?
H2G C2D H2H 108.3 ?
C2D C3D C4D 115.2(8) ?
C2D C3D C12D 116.5(9) ?
C4D C3D C12D 107.3(10) ?
C2D C3D H3D 105.6 ?
C4D C3D H3D 105.6 ?
C12D C3D H3D 105.6 ?
C2E C1E H1EA 109.5 ?
C2E C1E H1EB 109.5 ?
H1EA C1E H1EB 109.5 ?
C2E C1E H1EC 109.5 ?
H1EA C1E H1EC 109.5 ?
H1EB C1E H1EC 109.5 ?
C3E C2E C1E 140.5(15) ?
C3E C2E H2EA 101.9 ?
C1E C2E H2EA 101.9 ?
C3E C2E H2EB 101.9 ?
C1E C2E H2EB 101.9 ?
H2EA C2E H2EB 104.7 ?
C4E C3E C2E 129.6(19) ?
C4E C3E H3EA 104.9 ?
C2E C3E H3EA 104.9 ?
C4E C3E H3EB 104.9 ?
C2E C3E H3EB 104.9 ?
H3EA C3E H3EB 105.8 ?
C5E C4E C3E 145.8(17) ?
C5E C4E H4EA 100.4 ?
C3E C4E H4EA 100.4 ?
C5E C4E H4EB 100.4 ?
C3E C4E H4EB 100.4 ?
H4EA C4E H4EB 104.3 ?
C4E C5E C6E 127.7(15) ?
C4E C5E H5EA 105.4 ?
C6E C5E H5EA 105.4 ?
C4E C5E H5EB 105.4 ?
C6E C5E H5EB 105.4 ?
H5EA C5E H5EB 106.0 ?
C7E C6E C5E 115.1(15) ?
C7E C6E H6EA 108.5 ?
C5E C6E H6EA 108.5 ?
C7E C6E H6EB 108.5 ?
C5E C6E H6EB 108.5 ?
H6EA C6E H6EB 107.5 ?
C6E C7E H7EA 109.5 ?
C6E C7E H7EB 109.5 ?
H7EA C7E H7EB 109.5 ?
C6E C7E H7EC 109.5 ?
H7EA C7E H7EC 109.5 ?
H7EB C7E H7EC 109.5 ?
C2F C1F H1FA 109.5 ?
C2F C1F H1FB 109.5 ?
H1FA C1F H1FB 109.5 ?
C2F C1F H1FC 109.5 ?
H1FA C1F H1FC 109.5 ?
H1FB C1F H1FC 109.5 ?
C3F C2F C1F 123.2(7) ?
C3F C2F H2FA 106.5 ?
C1F C2F H2FA 106.5 ?
C3F C2F H2FB 106.5 ?
C1F C2F H2FB 106.5 ?
H2FA C2F H2FB 106.5 ?
C4F C3F C2F 125.2(11) ?
C4F C3F H3FA 106.0 ?
C2F C3F H3FA 106.0 ?
C4F C3F H3FB 106.0 ?
C2F C3F H3FB 106.0 ?
H3FA C3F H3FB 106.3 ?
C5F C4F C3F 133.2(7) ?
C5F C4F H4FA 103.9 ?
C3F C4F H4FA 103.9 ?
C5F C4F H4FB 103.9 ?
C3F C4F H4FB 103.9 ?
H4FA C4F H4FB 105.4 ?
C4F C5F C6F 130.1(6) ?
C4F C5F H5FA 104.7 ?
C6F C5F H5FA 104.7 ?
C4F C5F H5FB 104.7 ?
C6F C5F H5FB 104.7 ?
H5FA C5F H5FB 105.7 ?
C7F C6F C5F 127.2(6) ?
C7F C6F H6FA 105.5 ?
C5F C6F H6FA 105.5 ?
C7F C6F H6FB 105.5 ?
C5F C6F H6FB 105.5 ?
H6FA C6F H6FB 106.1 ?
C6F C7F H7FA 109.5 ?
C6F C7F H7FB 109.5 ?
H7FA C7F H7FB 109.5 ?
C6F C7F H7FC 109.5 ?
H7FA C7F H7FC 109.5 ?
H7FB C7F H7FC 109.5 ?

loop_
_geom_bond_atom_site_label_1
_geom_bond_atom_site_label_2
_geom_bond_distance
O1A C17A 1.238(6)
O2A C20A 1.217(6)
O3A C20A 1.338(5)
O3A C21A 1.458(6)
N1A C19A 1.340(6)
N1A C11A 1.402(5)
N1A C10A 1.486(5)
C4A C9A 1.394(6)
C4A C5A 1.401(5)
C4A C3A 1.517(5)
C5A C6A 1.387(5)
C5A H5A 0.9500
C6A C7A 1.384(6)
C6A H6A 0.9500
C7A C8A 1.392(6)
C7A H7A 0.9500
C8A C9A 1.393(6)
C8A H8A 0.9500
C9A C10A 1.499(6)
C10A H10A 0.9900
C10A H10B 0.9900
C11A C16A 1.413(5)
C11A C12A 1.429(5)
C12A C13A 1.390(6)
C12A C3A 1.539(5)
C13A C14A 1.396(7)
C13A H13A 0.9500
C14A C15A 1.372(6)
C14A H14A 0.9500
C15A C16A 1.401(6)
C15A H15A 0.9500
C16A C17A 1.490(5)
C17A C18A 1.443(5)
C18A C19A 1.379(5)
C18A C20A 1.486(5)
C19A H19A 0.9500
C21A C22A 1.511(6)
C21A H21A 0.9900
C21A H21B 0.9900
C22A H22A 0.9800
C22A H22B 0.9800
C22A H22C 0.9800
C1A C2A 1.537(7)
C1A H1A 0.9800
C1A H1B 0.9800
C1A H1C 0.9800
C2A C3A 1.545(4)
C2A H2A 0.9900
C2A H2B 0.9900
C3A H3A 1.0000
O1B C17B 1.235(13)
O2B C20B 1.223(13)
O3B C20B 1.322(13)
O3B C21B 1.455(14)
N1B C19B 1.339(12)
N1B C11B 1.406(12)
N1B C10B 1.477(12)
C4B C5B 1.382(10)
C4B C9B 1.406(12)
C4B C3B 1.522(10)
C5B C6B 1.371(10)
C5B H5B 0.9500
C6B C7B 1.376(12)
C6B H6B 0.9500
C7B C8B 1.395(13)
C7B H7B 0.9500
C8B C9B 1.398(12)
C8B H8B 0.9500
C9B C10B 1.494(12)
C10B H10C 0.9900
C10B H10D 0.9900
C11B C16B 1.413(12)
C11B C12B 1.425(12)
C12B C13B 1.382(12)
C12B C3B 1.550(10)
C13B C14B 1.398(13)
C13B H13B 0.9500
C14B C15B 1.371(13)
C14B H14B 0.9500
C15B C16B 1.401(13)
C15B H15B 0.9500
C16B C17B 1.485(12)
C17B C18B 1.447(12)
C18B C19B 1.352(12)
C18B C20B 1.481(12)
C19B H19B 0.9500
C21B C22B 1.484(14)
C21B H21C 0.9900
C21B H21D 0.9900
C22B H22D 0.9800
C22B H22E 0.9800
C22B H22F 0.9800
C1B C2B 1.535(13)
C1B H1D 0.9800
C1B H1E 0.9800
C1B H1F 0.9800
C2B C3B 1.533(8)
C2B H2C 0.9900
C2B H2D 0.9900
C3B H3B 1.0000
O1C C17C 1.240(4)
O2C C20C 1.219(5)
O3C C20C 1.335(4)
O3C C21C 1.460(4)
N1C C19C 1.340(4)
N1C C11C 1.411(3)
N1C C10C 1.483(4)
C4C C5C 1.395(4)
C4C C9C 1.400(6)
C4C C3C 1.513(4)
C5C C6C 1.395(4)
C5C H5C 0.9500
C6C C7C 1.386(5)
C6C H6C 0.9500
C7C C8C 1.397(4)
C7C H7C 0.9500
C8C C9C 1.393(5)
C8C H8C 0.9500
C9C C10C 1.499(4)
C10C H10E 0.9900
C10C H10F 0.9900
C11C C16C 1.410(4)
C11C C12C 1.427(4)
C12C C13C 1.391(4)
C12C C3C 1.537(4)
C13C C14C 1.386(4)
C13C H13C 0.9500
C14C C15C 1.372(4)
C14C H14C 0.9500
C15C C16C 1.403(4)
C15C H15C 0.9500
C16C C17C 1.482(4)
C17C C18C 1.446(5)
C18C C19C 1.371(5)
C18C C20C 1.482(4)
C19C H19C 0.9500
C21C C22C 1.503(5)
C21C H21E 0.9900
C21C H21F 0.9900
C22C H22G 0.9800
C22C H22H 0.9800
C22C H22I 0.9800
C1C C2C 1.528(5)
C1C H1G 0.9800
C1C H1H 0.9800
C1C H1I 0.9800
C2C C3C 1.548(3)
C2C H2E 0.9900
C2C H2F 0.9900
C3C H3C 1.0000
O1D C17D 1.237(14)
O2D C20D 1.220(15)
O3D C20D 1.326(14)
O3D C21D 1.460(15)
N1D C19D 1.342(14)
N1D C11D 1.397(13)
N1D C10D 1.487(13)
C4D C5D 1.377(12)
C4D C9D 1.404(14)
C4D C3D 1.530(11)
C5D C6D 1.381(12)
C5D H5D 0.9500
C6D C7D 1.367(12)
C6D H6D 0.9500
C7D C8D 1.396(13)
C7D H7D 0.9500
C8D C9D 1.400(13)
C8D H8D 0.9500
C9D C10D 1.501(14)
C10D H10G 0.9900
C10D H10H 0.9900
C11D C16D 1.408(13)
C11D C12D 1.431(13)
C12D C13D 1.365(13)
C12D C3D 1.541(12)
C13D C14D 1.387(14)
C13D H13D 0.9500
C14D C15D 1.373(14)
C14D H14D 0.9500
C15D C16D 1.400(14)
C15D H15D 0.9500
C16D C17D 1.488(13)
C17D C18D 1.444(13)
C18D C19D 1.369(14)
C18D C20D 1.488(13)
C19D H19D 0.9500
C21D C22D 1.499(15)
C21D H21G 0.9900
C21D H21H 0.9900
C22D H22J 0.9800
C22D H22K 0.9800
C22D H22L 0.9800
C1D C2D 1.542(15)
C1D H1J 0.9800
C1D H1K 0.9800
C1D H1L 0.9800
C2D C3D 1.522(10)
C2D H2G 0.9900
C2D H2H 0.9900
C3D H3D 1.0000
C1E C2E 1.559(13)
C1E H1EA 0.9800
C1E H1EB 0.9800
C1E H1EC 0.9800
C2E C3E 1.430(15)
C2E H2EA 0.9900
C2E H2EB 0.9900
C3E C4E 1.392(13)
C3E H3EA 0.9900
C3E H3EB 0.9900
C4E C5E 1.349(12)
C4E H4EA 0.9900
C4E H4EB 0.9900
C5E C6E 1.488(14)
C5E H5EA 0.9900
C5E H5EB 0.9900
C6E C7E 1.451(15)
C6E H6EA 0.9900
C6E H6EB 0.9900
C7E H7EA 0.9800
C7E H7EB 0.9800
C7E H7EC 0.9800
C1F C2F 1.475(7)
C1F H1FA 0.9800
C1F H1FB 0.9800
C1F H1FC 0.9800
C2F C3F 1.418(10)
C2F H2FA 0.9900
C2F H2FB 0.9900
C3F C4F 1.392(8)
C3F H3FA 0.9900
C3F H3FB 0.9900
C4F C5F 1.312(7)
C4F H4FA 0.9900
C4F H4FB 0.9900
C5F C6F 1.443(8)
C5F H5FA 0.9900
C5F H5FB 0.9900
C6F C7F 1.380(9)
C6F H6FA 0.9900
C6F H6FB 0.9900
C7F H7FA 0.9800
C7F H7FB 0.9800
C7F H7FC 0.9800

loop_
_geom_hbond_atom_site_label_D
_geom_hbond_atom_site_label_H
_geom_hbond_atom_site_label_A
_geom_hbond_site_symmetry_A
_geom_hbond_distance_DH
_geom_hbond_distance_HA
_geom_hbond_distance_DA
_geom_hbond_angle_DHA
C19A H19A O2A . 0.95 2.39 2.752(17) 103
C19C H19C O2C . 0.95 2.42 2.779(11) 102
C10A H10A O1C . 0.99 2.26 3.245(11) 171
C15C H15C O2A . 0.95 2.43 3.155(13) 133
C10C H10F O1A 1_556 0.99 2.35 3.325(18) 168
C15A H15A O2C 1_554 0.95 2.47 3.218(11) 136
C2A H2B O2C 2_756 0.99 2.39 3.337(10) 161
C10A H10B O2C 2_756 0.99 2.56 3.481(12) 156
C2C H2E O2A 2_766 0.99 2.55 3.493(17) 159
C6C H6C Cg1 2_666 0.95 2.65 3.561(7) 160

loop_
_geom_torsion_atom_site_label_1
_geom_torsion_atom_site_label_2
_geom_torsion_atom_site_label_3
_geom_torsion_atom_site_label_4
_geom_torsion
C9A C4A C5A C6A 1.2(9)
C3A C4A C5A C6A 178.2(4)
C4A C5A C6A C7A 0.3(7)
C5A C6A C7A C8A -1.3(8)
C6A C7A C8A C9A 0.9(10)
C7A C8A C9A C4A 0.6(15)
C7A C8A C9A C10A 179.7(8)
C5A C4A C9A C8A -1.6(14)
C3A C4A C9A C8A -178.6(8)
C5A C4A C9A C10A 179.3(7)
C3A C4A C9A C10A 2.4(13)
C19A N1A C10A C9A 112.8(8)
C11A N1A C10A C9A -71.3(9)
C8A C9A C10A N1A -109.1(10)
C4A C9A C10A N1A 70.0(11)
C19A N1A C11A C16A 7.7(15)
C10A N1A C11A C16A -168.0(12)
C19A N1A C11A C12A -170.8(9)
C10A N1A C11A C12A 13.5(13)
N1A C11A C12A C13A -174.4(8)
C16A C11A C12A C13A 7.2(14)
N1A C11A C12A C3A 8.3(12)
C16A C11A C12A C3A -170.1(11)
C11A C12A C13A C14A -0.3(14)
C3A C12A C13A C14A 177.4(11)
C12A C13A C14A C15A -5.1(19)
C13A C14A C15A C16A 4(2)
C14A C15A C16A C11A 3(2)
C14A C15A C16A C17A -175.7(13)
N1A C11A C16A C15A 172.7(14)
C12A C11A C16A C15A -9(2)
N1A C11A C16A C17A -8(2)
C12A C11A C16A C17A 170.1(14)
C15A C16A C17A O1A -2(3)
C11A C16A C17A O1A 179(2)
C15A C16A C17A C18A -178.9(15)
C11A C16A C17A C18A 2(2)
O1A C17A C18A C19A -172(2)
C16A C17A C18A C19A 4.9(19)
O1A C17A C18A C20A 4(3)
C16A C17A C18A C20A -178.6(15)
C11A N1A C19A C18A -0.6(16)
C10A N1A C19A C18A 175.4(10)
C17A C18A C19A N1A -6.1(18)
C20A C18A C19A N1A 177.1(12)
C21A O3A C20A O2A 1(2)
C21A O3A C20A C18A 179.9(13)
C19A C18A C20A O2A 13(2)
C17A C18A C20A O2A -163.9(17)
C19A C18A C20A O3A -165.8(13)
C17A C18A C20A O3A 18(2)
C20A O3A C21A C22A -176.3(15)
C9A C4A C3A C12A -55.9(8)
C5A C4A C3A C12A 127.2(4)
C9A C4A C3A C2A 76.8(8)
C5A C4A C3A C2A -100.1(4)
C13A C12A C3A C4A -144.9(5)
C11A C12A C3A C4A 32.5(7)
C13A C12A C3A C2A 81.9(5)
C11A C12A C3A C2A -100.7(6)
C1A C2A C3A C4A 56.6(6)
C1A C2A C3A C12A -168.8(5)
C9B C4B C5B C6B -3(2)
C3B C4B C5B C6B 178.6(11)
C4B C5B C6B C7B 0.6(17)
C5B C6B C7B C8B 0.9(19)
C6B C7B C8B C9B 0(3)
C7B C8B C9B C4B -2(4)
C7B C8B C9B C10B 178(2)
C5B C4B C9B C8B 3(4)
C3B C4B C9B C8B -178(2)
C5B C4B C9B C10B -176.5(17)
C3B C4B C9B C10B 2(3)
C19B N1B C10B C9B 116(2)
C11B N1B C10B C9B -60(2)
C8B C9B C10B N1B -106(3)
C4B C9B C10B N1B 73(3)
C19B N1B C11B C16B 7(4)
C10B N1B C11B C16B -178(3)
C19B N1B C11B C12B -176(2)
C10B N1B C11B C12B 0(3)
N1B C11B C12B C13B -179(2)
C16B C11B C12B C13B -1(4)
N1B C11B C12B C3B 0(3)
C16B C11B C12B C3B 178(3)
C11B C12B C13B C14B -2(3)
C3B C12B C13B C14B 179(3)
C12B C13B C14B C15B 2(5)
C13B C14B C15B C16B 0(5)
C14B C15B C16B C11B -3(6)
C14B C15B C16B C17B 179(3)
N1B C11B C16B C15B -179(4)
C12B C11B C16B C15B 4(6)
N1B C11B C16B C17B -1(5)
C12B C11B C16B C17B -179(3)
C15B C16B C17B O1B -5(7)
C11B C16B C17B O1B 178(6)
C15B C16B C17B C18B 171(4)
C11B C16B C17B C18B -6(6)
O1B C17B C18B C19B -176(6)
C16B C17B C18B C19B 9(5)
O1B C17B C18B C20B 2(7)
C16B C17B C18B C20B -173(4)
C11B N1B C19B C18B -4(4)
C10B N1B C19B C18B -180(3)
C17B C18B C19B N1B -4(5)
C20B C18B C19B N1B 177(3)
C21B O3B C20B O2B 3(6)
C21B O3B C20B C18B -178(3)
C19B C18B C20B O2B 14(5)
C17B C18B C20B O2B -164(4)
C19B C18B C20B O3B -166(3)
C17B C18B C20B O3B 16(5)
C20B O3B C21B C22B 179(4)
C5B C4B C3B C2B -23.3(15)
C9B C4B C3B C2B 157.9(18)
C5B C4B C3B C12B 108.2(12)
C9B C4B C3B C12B -71(2)
C1B C2B C3B C4B -61.3(14)
C1B C2B C3B C12B 170.7(12)
C13B C12B C3B C4B -124.3(13)
C11B C12B C3B C4B 56.7(17)
C13B C12B C3B C2B 6.5(15)
C11B C12B C3B C2B -172.5(16)
C9C C4C C5C C6C -0.8(9)
C3C C4C C5C C6C -177.9(4)
C4C C5C C6C C7C -0.2(6)
C5C C6C C7C C8C 0.3(7)
C6C C7C C8C C9C 0.7(10)
C7C C8C C9C C4C -1.7(16)
C7C C8C C9C C10C -177.8(7)
C5C C4C C9C C8C 1.8(15)
C3C C4C C9C C8C 178.9(8)
C5C C4C C9C C10C 177.9(7)
C3C C4C C9C C10C -5.1(14)
C19C N1C C10C C9C -111.4(9)
C11C N1C C10C C9C 70.9(10)
C8C C9C C10C N1C 106.7(12)
C4C C9C C10C N1C -69.4(11)
C19C N1C C11C C16C -7.0(17)
C10C N1C C11C C16C 170.5(11)
C19C N1C C11C C12C 170.6(10)
C10C N1C C11C C12C -11.8(16)
C16C C11C C12C C13C -8.0(15)
N1C C11C C12C C13C 174.5(9)
C16C C11C C12C C3C 167.3(10)
N1C C11C C12C C3C -10.3(15)
C11C C12C C13C C14C 3.3(10)
C3C C12C C13C C14C -172.6(6)
C12C C13C C14C C15C 2.4(10)
C13C C14C C15C C16C -3.4(11)
C14C C15C C16C C11C -1.4(18)
C14C C15C C16C C17C 179.2(9)
N1C C11C C16C C15C -175.1(12)
C12C C11C C16C C15C 7(2)
N1C C11C C16C C17C 4(2)
C12C C11C C16C C17C -173.4(12)
C15C C16C C17C O1C 2.7(18)
C11C C16C C17C O1C -176.7(13)
C15C C16C C17C C18C -178.4(16)
C11C C16C C17C C18C 2(2)
O1C C17C C18C C19C 172.5(17)
C16C C17C C18C C19C -6(3)
O1C C17C C18C C20C -5(3)
C16C C17C C18C C20C 176(2)
C11C N1C C19C C18C 3(2)
C10C N1C C19C C18C -174.6(18)
C17C C18C C19C N1C 4(3)
C20C C18C C19C N1C -178.3(15)
C21C O3C C20C O2C 1(2)
C21C O3C C20C C18C 179.2(16)
C19C C18C C20C O2C -16(3)
C17C C18C C20C O2C 161(2)
C19C C18C C20C O3C 165(2)
C17C C18C C20C O3C -17(3)
C20C O3C C21C C22C 171.0(12)
C5C C4C C3C C12C -124.4(4)
C9C C4C C3C C12C 58.6(8)
C5C C4C C3C C2C 102.8(4)
C9C C4C C3C C2C -74.2(8)
C13C C12C C3C C4C 142.7(5)
C11C C12C C3C C4C -32.6(8)
C13C C12C C3C C2C -84.3(5)
C11C C12C C3C C2C 100.3(7)
C1C C2C C3C C4C -57.1(4)
C1C C2C C3C C12C 169.1(4)
C9D C4D C5D C6D 8(4)
C3D C4D C5D C6D 179.2(15)
C4D C5D C6D C7D -2(3)
C5D C6D C7D C8D -1(3)
C6D C7D C8D C9D -1(4)
C7D C8D C9D C4D 8(6)
C7D C8D C9D C10D -180(3)
C5D C4D C9D C8D -11(6)
C3D C4D C9D C8D 178(3)
C5D C4D C9D C10D 176(3)
C3D C4D C9D C10D 5(5)
C19D N1D C10D C9D -120(4)
C11D N1D C10D C9D 53(4)
C8D C9D C10D N1D 111(5)
C4D C9D C10D N1D -76(4)
C19D N1D C11D C16D -6(7)
C10D N1D C11D C16D -178(5)
C19D N1D C11D C12D -179(4)
C10D N1D C11D C12D 9(7)
N1D C11D C12D C13D 178(4)
C16D C11D C12D C13D 5(6)
N1D C11D C12D C3D -3(6)
C16D C11D C12D C3D -176(4)
C11D C12D C13D C14D 0(4)
C3D C12D C13D C14D -180(2)
C12D C13D C14D C15D -2(4)
C13D C14D C15D C16D 0(5)
C14D C15D C16D C11D 5(7)
C14D C15D C16D C17D 175(4)
N1D C11D C16D C15D 179(5)
C12D C11D C16D C15D -7(8)
N1D C11D C16D C17D 9(8)
C12D C11D C16D C17D -177(5)
C15D C16D C17D O1D 6(7)
C11D C16D C17D O1D 176(5)
C15D C16D C17D C18D -175(6)
C11D C16D C17D C18D -4(9)
O1D C17D C18D C19D 176(7)
C16D C17D C18D C19D -4(11)
O1D C17D C18D C20D -2(12)
C16D C17D C18D C20D 179(8)
C11D N1D C19D C18D -3(9)
C10D N1D C19D C18D 170(7)
C17D C18D C19D N1D 7(13)
C20D C18D C19D N1D -175(6)
C21D O3D C20D O2D -15(10)
C21D O3D C20D C18D 179(6)
C19D C18D C20D O2D 2(12)
C17D C18D C20D O2D 180(8)
C19D C18D C20D O3D 169(8)
C17D C18D C20D O3D -13(12)
C20D O3D C21D C22D -178(5)
C1D C2D C3D C4D 62.5(17)
C1D C2D C3D C12D -170.5(15)
C5D C4D C3D C2D 29.7(18)
C9D C4D C3D C2D -160(3)
C5D C4D C3D C12D -101.8(16)
C9D C4D C3D C12D 69(3)
C13D C12D C3D C2D -10(2)
C11D C12D C3D C2D 171(3)
C13D C12D C3D C4D 121(2)
C11D C12D C3D C4D -58(3)
C1E C2E C3E C4E -131(2)
C2E C3E C4E C5E 127(3)
C3E C4E C5E C6E 129(3)
C4E C5E C6E C7E -30(3)
C1F C2F C3F C4F -177.2(8)
C2F C3F C4F C5F -157.8(9)
C3F C4F C5F C6F -162.4(10)
C4F C5F C6F C7F -136.4(9)

_cod_database_fobs_code 2021330
